data_4340410
loop_
_publ_author_name
'Liao, Chen-Hui'
'Chang, Pai-Ching'
'Kao, Hsien-Ming'
'Lii, Kwang-Hwa'

_publ_section_title
;
 Synthesis, crystal structure, and solid-state NMR spectroscopy of a
 salt-inclusion stannosilicate: [Na3F][SnSi3O9].
;
_journal_issue 25
_journal_name_full 'Inorganic chemistry'
_journal_page_first 9335
_journal_page_last 9339
_journal_paper_doi 10.1021/ic0514086
_journal_volume 44
_journal_year 2005
_chemical_formula_moiety '[Na3F][SnSi3O9]'
_chemical_formula_sum 'F Na3 O9 Si3 Sn'
_chemical_formula_weight 434.93
_chemical_name_systematic
; 
 ? 
;
_space_group_IT_number 12
_symmetry_cell_setting monoclinic
_symmetry_space_group_name_Hall '-C 2y'
_symmetry_space_group_name_H-M 'C 1 2/m 1'
_atom_sites_solution_hydrogens geom
_atom_sites_solution_primary direct
_atom_sites_solution_secondary difmap
_audit_creation_method SHELXL-97
_cell_angle_alpha 90.00
_cell_angle_beta 111.576(2)
_cell_angle_gamma 90.00
_cell_formula_units_Z 4
_cell_length_a 10.5393(11)
_cell_length_b 13.9532(15)
_cell_length_c 6.5171(7)
_cell_measurement_temperature 273(2)
_cell_volume 891.23(16)
_computing_molecular_graphics Diamond
_computing_structure_refinement 'SHELXL-97 (Sheldrick, 1997)'
_computing_structure_solution 'SHELXS-97 (Sheldrick, 1990)'
_diffrn_ambient_temperature 273(2)
_diffrn_measured_fraction_theta_full 0.997
_diffrn_measured_fraction_theta_max 0.997
_diffrn_measurement_device_type CCD
_diffrn_measurement_method 'omega scans'
_diffrn_radiation_monochromator graphite
_diffrn_radiation_source 'fine-focus sealed tube'
_diffrn_radiation_type MoK\a
_diffrn_radiation_wavelength 0.71073
_diffrn_reflns_av_R_equivalents 0.0206
_diffrn_reflns_av_sigmaI/netI 0.0193
_diffrn_reflns_limit_h_max 14
_diffrn_reflns_limit_h_min -13
_diffrn_reflns_limit_k_max 18
_diffrn_reflns_limit_k_min -13
_diffrn_reflns_limit_l_max 8
_diffrn_reflns_limit_l_min -8
_diffrn_reflns_number 3331
_diffrn_reflns_theta_full 28.27
_diffrn_reflns_theta_max 28.27
_diffrn_reflns_theta_min 2.54
_exptl_absorpt_coefficient_mu 3.470
_exptl_absorpt_correction_T_max 0.985
_exptl_absorpt_correction_T_min 0.933
_exptl_absorpt_correction_type empirical
_exptl_absorpt_process_details 'SADABS program'
_exptl_crystal_colour colorless
_exptl_crystal_density_diffrn 3.241
_exptl_crystal_density_method 'not measured'
_exptl_crystal_description plate
_exptl_crystal_F_000 824
_exptl_crystal_size_max 0.05
_exptl_crystal_size_mid 0.05
_exptl_crystal_size_min 0.03
_refine_diff_density_max 0.449
_refine_diff_density_min -0.649
_refine_diff_density_rms 0.113
_refine_ls_extinction_method none
_refine_ls_goodness_of_fit_ref 1.180
_refine_ls_hydrogen_treatment mixed
_refine_ls_matrix_type full
_refine_ls_number_parameters 83
_refine_ls_number_reflns 1148
_refine_ls_number_restraints 0
_refine_ls_restrained_S_all 1.180
_refine_ls_R_factor_all 0.0169
_refine_ls_R_factor_gt 0.0161
_refine_ls_shift/su_max 0.001
_refine_ls_shift/su_mean 0.000
_refine_ls_structure_factor_coef Fsqd
_refine_ls_weighting_details 'calc w=1/[\s^2^(Fo^2^)+(0.0200P)^2^+0.8926P] where P=(Fo^2^+2Fc^2^)/3'
_refine_ls_weighting_scheme calc
_refine_ls_wR_factor_gt 0.0417
_refine_ls_wR_factor_ref 0.0422
_reflns_number_gt 1115
_reflns_number_total 1148
_reflns_threshold_expression >2sigma(I)
_cod_data_source_file ic0514086si20050817_114831.cif
_cod_data_source_block ap29m
_cod_original_sg_symbol_H-M C2/m
_cod_database_code 4340410

loop_
_symmetry_equiv_pos_as_xyz
'x, y, z'
'-x, y, -z'
'x+1/2, y+1/2, z'
'-x+1/2, y+1/2, -z'
'-x, -y, -z'
'x, -y, z'
'-x+1/2, -y+1/2, -z'
'x+1/2, -y+1/2, z'

loop_
_atom_site_label
_atom_site_type_symbol
_atom_site_fract_x
_atom_site_fract_y
_atom_site_fract_z
_atom_site_U_iso_or_equiv
_atom_site_adp_type
_atom_site_occupancy
_atom_site_symmetry_multiplicity
_atom_site_calc_flag
_atom_site_refinement_flags
Na1 Na 0.00955(15) 0.5000 0.2619(2) 0.0231(3) Uani 1 2 d S
Na2 Na 0.25833(10) 0.13543(7) 0.91792(16) 0.0206(2) Uani 1 1 d .
F1 F 0.3506(2) 0.0000 0.9306(3) 0.0197(4) Uani 1 2 d S
Sn1 Sn 0.0000 0.275683(13) 0.5000 0.00714(7) Uani 1 2 d S
Si1 Si 0.20218(6) 0.11077(4) 0.39643(9) 0.00797(12) Uani 1 1 d .
Si2 Si 0.0000 0.21412(6) 0.0000 0.00830(16) Uani 1 2 d S
O1 O 0.14831(15) 0.17525(10) 0.5524(2) 0.0113(3) Uani 1 1 d .
O2 O 0.36511(15) 0.11510(11) 0.4616(2) 0.0111(3) Uani 1 1 d .
O3 O 0.1598(2) 0.0000 0.4079(4) 0.0151(5) Uani 1 2 d S
O4 O 0.12877(16) 0.14607(12) 0.1388(2) 0.0146(3) Uani 1 1 d .
O5 O 0.04899(17) 0.27682(11) -0.1640(3) 0.0132(3) Uani 1 1 d .

loop_
_atom_site_aniso_label
_atom_site_aniso_U_11
_atom_site_aniso_U_22
_atom_site_aniso_U_33
_atom_site_aniso_U_23
_atom_site_aniso_U_13
_atom_site_aniso_U_12
Na1 0.0219(7) 0.0264(7) 0.0163(7) 0.000 0.0016(6) 0.000
Na2 0.0204(5) 0.0238(5) 0.0172(5) 0.0002(4) 0.0066(4) 0.0032(4)
F1 0.0203(10) 0.0189(10) 0.0179(10) 0.000 0.0048(8) 0.000
Sn1 0.00726(11) 0.00685(11) 0.00758(11) 0.000 0.00303(8) 0.000
Si1 0.0074(3) 0.0069(3) 0.0096(3) -0.0001(2) 0.0031(2) 0.0007(2)
Si2 0.0082(4) 0.0102(4) 0.0067(4) 0.000 0.0031(3) 0.000
O1 0.0118(7) 0.0113(7) 0.0102(7) 0.0010(6) 0.0035(6) 0.0046(6)
O2 0.0084(7) 0.0091(7) 0.0151(8) 0.0014(6) 0.0036(6) -0.0018(5)
O3 0.0113(10) 0.0085(10) 0.0263(12) 0.000 0.0076(9) 0.000
O4 0.0134(7) 0.0196(8) 0.0097(7) 0.0006(6) 0.0028(6) 0.0065(6)
O5 0.0157(8) 0.0155(8) 0.0087(7) -0.0010(6) 0.0050(6) -0.0050(6)

loop_
_atom_type_symbol
_atom_type_description
_atom_type_scat_dispersion_real
_atom_type_scat_dispersion_imag
_atom_type_scat_source
O O 0.0106 0.0060 'International Tables Vol C Tables 4.2.6.8 and 6.1.1.4'
Na Na 0.0362 0.0249 'International Tables Vol C Tables 4.2.6.8 and 6.1.1.4'
Si Si 0.0817 0.0704 'International Tables Vol C Tables 4.2.6.8 and 6.1.1.4'
Sn Sn -0.6537 1.4246 'International Tables Vol C Tables 4.2.6.8 and 6.1.1.4'
F F 0.0171 0.0103 'International Tables Vol C Tables 4.2.6.8 and 6.1.1.4'

loop_
_geom_angle_atom_site_label_1
_geom_angle_atom_site_label_2
_geom_angle_atom_site_label_3
_geom_angle
_geom_angle_site_symmetry_1
_geom_angle_site_symmetry_3
F1 Na1 F1 82.59(9) 3_454 7_556
F1 Na1 O2 138.22(4) 3_454 4_556
F1 Na1 O2 97.18(7) 7_556 4_556
F1 Na1 O2 138.22(4) 3_454 7_556
F1 Na1 O2 97.18(7) 7_556 7_556
O2 Na1 O2 83.46(8) 4_556 7_556
F1 Na1 O2 96.16(7) 3_454 8_455
F1 Na1 O2 145.52(3) 7_556 8_455
O2 Na1 O2 105.84(7) 4_556 8_455
O2 Na1 O2 61.27(7) 7_556 8_455
F1 Na1 O2 96.16(7) 3_454 3_455
F1 Na1 O2 145.52(3) 7_556 3_455
O2 Na1 O2 61.27(7) 4_556 3_455
O2 Na1 O2 105.84(7) 7_556 3_455
O2 Na1 O2 68.97(7) 8_455 3_455
F1 Na1 Na1 131.37(10) 3_454 5_566
F1 Na1 Na1 146.04(10) 7_556 5_566
O2 Na1 Na1 59.02(5) 4_556 5_566
O2 Na1 Na1 59.02(5) 7_556 5_566
O2 Na1 Na1 46.82(4) 8_455 5_566
O2 Na1 Na1 46.82(4) 3_455 5_566
F1 Na1 Na1 42.05(6) 3_454 5_565
F1 Na1 Na1 40.54(6) 7_556 5_565
O2 Na1 Na1 124.98(7) 4_556 5_565
O2 Na1 Na1 124.98(7) 7_556 5_565
O2 Na1 Na1 128.84(6) 8_455 5_565
O2 Na1 Na1 128.84(6) 3_455 5_565
Na1 Na1 Na1 173.42(10) 5_566 5_565
F1 Na1 Na2 38.02(3) 3_454 8_454
F1 Na1 Na2 98.32(6) 7_556 8_454
O2 Na1 Na2 162.83(7) 4_556 8_454
O2 Na1 Na2 101.84(4) 7_556 8_454
O2 Na1 Na2 64.06(4) 8_455 8_454
O2 Na1 Na2 101.58(5) 3_455 8_454
Na1 Na1 Na2 109.54(6) 5_566 8_454
Na1 Na1 Na2 65.25(4) 5_565 8_454
F1 Na1 Na2 38.02(3) 3_454 3_454
F1 Na1 Na2 98.32(6) 7_556 3_454
O2 Na1 Na2 101.84(4) 4_556 3_454
O2 Na1 Na2 162.83(7) 7_556 3_454
O2 Na1 Na2 101.58(5) 8_455 3_454
O2 Na1 Na2 64.06(4) 3_455 3_454
Na1 Na1 Na2 109.54(6) 5_566 3_454
Na1 Na1 Na2 65.25(4) 5_565 3_454
Na2 Na1 Na2 68.61(4) 8_454 3_454
F1 Na1 Si1 144.93(5) 3_454 4_556
F1 Na1 Si1 75.87(6) 7_556 4_556
O2 Na1 Si1 25.57(4) 4_556 4_556
O2 Na1 Si1 72.66(5) 7_556 4_556
O2 Na1 Si1 117.20(5) 8_455 4_556
O2 Na1 Si1 86.75(4) 3_455 4_556
Na1 Na1 Si1 73.96(4) 5_566 4_556
Na1 Na1 Si1 111.82(6) 5_565 4_556
Na2 Na1 Si1 171.14(4) 8_454 4_556
Na2 Na1 Si1 118.46(2) 3_454 4_556
F1 Na1 Si1 144.93(5) 3_454 7_556
F1 Na1 Si1 75.87(6) 7_556 7_556
O2 Na1 Si1 72.66(5) 4_556 7_556
O2 Na1 Si1 25.57(4) 7_556 7_556
O2 Na1 Si1 86.75(4) 8_455 7_556
O2 Na1 Si1 117.20(5) 3_455 7_556
Na1 Na1 Si1 73.96(4) 5_566 7_556
Na1 Na1 Si1 111.82(6) 5_565 7_556
Na2 Na1 Si1 118.46(2) 8_454 7_556
Na2 Na1 Si1 171.14(4) 3_454 7_556
Si1 Na1 Si1 53.97(3) 4_556 7_556
F1 Na2 O1 107.81(8) . .
F1 Na2 O4 113.56(8) . 1_556
O1 Na2 O4 116.00(7) . 1_556
F1 Na2 O5 99.51(7) . 7_556
O1 Na2 O5 123.17(7) . 7_556
O4 Na2 O5 95.66(7) 1_556 7_556
F1 Na2 O5 159.51(8) . 1_556
O1 Na2 O5 65.15(5) . 1_556
O4 Na2 O5 58.88(5) 1_556 1_556
O5 Na2 O5 100.21(6) 7_556 1_556
F1 Na2 Si2 135.85(7) . 1_556
O1 Na2 Si2 87.35(5) . 1_556
O4 Na2 Si2 29.97(4) 1_556 1_556
O5 Na2 Si2 106.18(5) 7_556 1_556
O5 Na2 Si2 30.45(3) 1_556 1_556
F1 Na2 Si2 104.72(6) . 7_556
O1 Na2 Si2 94.70(5) . 7_556
O4 Na2 Si2 117.95(5) 1_556 7_556
O5 Na2 Si2 29.32(4) 7_556 7_556
O5 Na2 Si2 95.22(4) 1_556 7_556
Si2 Na2 Si2 115.32(3) 1_556 7_556
F1 Na2 Si1 81.38(6) . .
O1 Na2 Si1 27.56(4) . .
O4 Na2 Si1 137.10(5) 1_556 .
O5 Na2 Si1 122.38(5) 7_556 .
O5 Na2 Si1 92.66(4) 1_556 .
Si2 Na2 Si1 112.18(3) 1_556 .
Si2 Na2 Si1 94.14(3) 7_556 .
F1 Na2 Na1 39.72(6) . 3_546
O1 Na2 Na1 143.28(6) . 3_546
O4 Na2 Na1 96.96(5) 1_556 3_546
O5 Na2 Na1 64.92(5) 7_556 3_546
O5 Na2 Na1 151.52(5) 1_556 3_546
Si2 Na2 Na1 126.92(4) 1_556 3_546
Si2 Na2 Na1 82.72(3) 7_556 3_546
Si1 Na2 Na1 115.81(4) . 3_546
F1 Na2 Na2 154.95(8) . 7_557
O1 Na2 Na2 91.95(6) . 7_557
O4 Na2 Na2 68.57(5) 1_556 7_557
O5 Na2 Na2 55.96(5) 7_556 7_557
O5 Na2 Na2 44.25(4) 1_556 7_557
Si2 Na2 Na2 58.11(3) 1_556 7_557
Si2 Na2 Na2 57.20(3) 7_556 7_557
Si1 Na2 Na2 114.76(4) . 7_557
Na1 Na2 Na2 116.07(4) 3_546 7_557
F1 Na2 Si1 96.12(6) . 1_556
O1 Na2 Si1 141.51(5) . 1_556
O4 Na2 Si1 25.60(4) 1_556 1_556
O5 Na2 Si1 80.16(5) 7_556 1_556
O5 Na2 Si1 81.87(4) 1_556 1_556
Si2 Na2 Si1 55.11(2) 1_556 1_556
Si2 Na2 Si1 108.09(3) 7_556 1_556
Si1 Na2 Si1 157.46(4) . 1_556
Na1 Na2 Si1 71.97(3) 3_546 1_556
Na2 Na2 Si1 76.10(4) 7_557 1_556
F1 Na2 Na1 35.66(6) . 7_556
O1 Na2 Na1 86.21(5) . 7_556
O4 Na2 Na1 148.95(6) 1_556 7_556
O5 Na2 Na1 88.64(5) 7_556 7_556
O5 Na2 Na1 150.30(5) 1_556 7_556
Si2 Na2 Na1 165.02(4) 1_556 7_556
Si2 Na2 Na1 78.72(3) 7_556 7_556
Si1 Na2 Na1 59.28(3) . 7_556
Na1 Na2 Na1 57.27(4) 3_546 7_556
Na2 Na2 Na1 135.61(5) 7_557 7_556
Si1 Na2 Na1 127.75(4) 1_556 7_556
Na2 F1 Na2 126.83(11) 6 .
Na2 F1 Na1 102.27(7) 6 3_546
Na2 F1 Na1 102.27(7) . 3_546
Na2 F1 Na1 111.30(6) 6 7_556
Na2 F1 Na1 111.30(6) . 7_556
Na1 F1 Na1 97.41(9) 3_546 7_556
O1 Sn1 O1 92.82(8) 2_556 .
O1 Sn1 O2 174.82(6) 2_556 7_556
O1 Sn1 O2 92.08(6) . 7_556
O1 Sn1 O2 92.08(6) 2_556 8_455
O1 Sn1 O2 174.82(6) . 8_455
O2 Sn1 O2 83.06(8) 7_556 8_455
O1 Sn1 O5 87.13(6) 2_556 2
O1 Sn1 O5 93.48(6) . 2
O2 Sn1 O5 90.91(6) 7_556 2
O2 Sn1 O5 88.43(6) 8_455 2
O1 Sn1 O5 93.48(6) 2_556 1_556
O1 Sn1 O5 87.13(6) . 1_556
O2 Sn1 O5 88.43(6) 7_556 1_556
O2 Sn1 O5 90.91(6) 8_455 1_556
O5 Sn1 O5 179.12(8) 2 1_556
O1 Sn1 Na1 122.93(5) 2_556 5_566
O1 Sn1 Na1 133.28(5) . 5_566
O2 Sn1 Na1 53.88(5) 7_556 5_566
O2 Sn1 Na1 41.83(5) 8_455 5_566
O5 Sn1 Na1 115.27(5) 2 5_566
O5 Sn1 Na1 63.86(5) 1_556 5_566
O1 Sn1 Na1 133.28(5) 2_556 .
O1 Sn1 Na1 122.93(5) . .
O2 Sn1 Na1 41.83(5) 7_556 .
O2 Sn1 Na1 53.88(5) 8_455 .
O5 Sn1 Na1 63.86(5) 2 .
O5 Sn1 Na1 115.27(5) 1_556 .
Na1 Sn1 Na1 53.90(4) 5_566 .
O1 Sn1 Na2 35.40(4) 2_556 2_556
O1 Sn1 Na2 94.16(4) . 2_556
O2 Sn1 Na2 142.39(5) 7_556 2_556
O2 Sn1 Na2 90.81(4) 8_455 2_556
O5 Sn1 Na2 51.73(5) 2 2_556
O5 Sn1 Na2 128.88(5) 1_556 2_556
Na1 Sn1 Na2 132.52(3) 5_566 2_556
Na1 Sn1 Na2 106.51(3) . 2_556
O1 Sn1 Na2 94.16(4) 2_556 .
O1 Sn1 Na2 35.40(4) . .
O2 Sn1 Na2 90.81(4) 7_556 .
O2 Sn1 Na2 142.39(5) 8_455 .
O5 Sn1 Na2 128.88(5) 2 .
O5 Sn1 Na2 51.73(5) 1_556 .
Na1 Sn1 Na2 106.51(3) 5_566 .
Na1 Sn1 Na2 132.52(3) . .
Na2 Sn1 Na2 114.84(3) 2_556 .
O1 Si1 O2 113.70(8) . .
O1 Si1 O3 109.71(11) . .
O2 Si1 O3 108.01(10) . .
O1 Si1 O4 109.55(8) . .
O2 Si1 O4 108.26(8) . .
O3 Si1 O4 107.40(11) . .
O1 Si1 Na2 41.44(5) . .
O2 Si1 Na2 87.36(6) . .
O3 Si1 Na2 90.00(9) . .
O4 Si1 Na2 150.83(6) . .
O1 Si1 Na2 138.06(6) . 1_554
O2 Si1 Na2 73.12(6) . 1_554
O3 Si1 Na2 106.46(9) . 1_554
O4 Si1 Na2 37.65(6) . 1_554
Na2 Si1 Na2 157.46(4) . 1_554
O1 Si1 Na1 106.13(6) . 7_556
O2 Si1 Na1 40.26(6) . 7_556
O3 Si1 Na1 74.42(8) . 7_556
O4 Si1 Na1 140.80(7) . 7_556
Na2 Si1 Na1 65.69(3) . 7_556
Na2 Si1 Na1 103.38(3) 1_554 7_556
O5 Si2 O5 114.01(12) 2 .
O5 Si2 O4 106.30(8) 2 2
O5 Si2 O4 110.70(8) . 2
O5 Si2 O4 110.70(8) 2 .
O5 Si2 O4 106.30(8) . .
O4 Si2 O4 108.77(13) 2 .
O5 Si2 Na2 64.44(6) 2 2_556
O5 Si2 Na2 144.10(6) . 2_556
O4 Si2 Na2 45.42(6) 2 2_556
O4 Si2 Na2 107.28(7) . 2_556
O5 Si2 Na2 144.10(6) 2 1_554
O5 Si2 Na2 64.44(6) . 1_554
O4 Si2 Na2 107.28(7) 2 1_554
O4 Si2 Na2 45.42(6) . 1_554
Na2 Si2 Na2 139.31(5) 2_556 1_554
O5 Si2 Na2 87.84(7) 2 7_556
O5 Si2 Na2 47.24(6) . 7_556
O4 Si2 Na2 157.89(6) 2 7_556
O4 Si2 Na2 80.79(6) . 7_556
Na2 Si2 Na2 152.27(3) 2_556 7_556
Na2 Si2 Na2 64.68(3) 1_554 7_556
O5 Si2 Na2 47.24(6) 2 8_454
O5 Si2 Na2 87.84(7) . 8_454
O4 Si2 Na2 80.79(6) 2 8_454
O4 Si2 Na2 157.89(6) . 8_454
Na2 Si2 Na2 64.68(3) 2_556 8_454
Na2 Si2 Na2 152.27(3) 1_554 8_454
Na2 Si2 Na2 97.70(4) 7_556 8_454
Si1 O1 Sn1 135.04(9) . .
Si1 O1 Na2 111.00(8) . .
Sn1 O1 Na2 113.83(7) . .
Si1 O2 Sn1 133.54(9) . 7_556
Si1 O2 Na1 114.17(8) . 7_556
Sn1 O2 Na1 103.92(7) 7_556 7_556
Si1 O2 Na1 123.89(8) . 3_545
Sn1 O2 Na1 90.69(6) 7_556 3_545
Na1 O2 Na1 74.16(7) 7_556 3_545
Si1 O3 Si1 145.54(16) . 6
Si2 O4 Si1 136.38(10) . .
Si2 O4 Na2 104.61(8) . 1_554
Si1 O4 Na2 116.75(8) . 1_554
Si2 O5 Sn1 133.47(9) . 1_554
Si2 O5 Na2 103.43(8) . 7_556
Sn1 O5 Na2 122.21(8) 1_554 7_556
Si2 O5 Na2 85.11(7) . 1_554
Sn1 O5 Na2 93.90(6) 1_554 1_554
Na2 O5 Na2 79.79(6) 7_556 1_554

loop_
_geom_bond_atom_site_label_1
_geom_bond_atom_site_label_2
_geom_bond_distance
_geom_bond_site_symmetry_2
Na1 F1 2.193(2) 3_454
Na1 F1 2.259(3) 7_556
Na1 O2 2.4127(18) 4_556
Na1 O2 2.4127(18) 7_556
Na1 O2 2.837(2) 8_455
Na1 O2 2.837(2) 3_455
Na1 Na1 3.183(3) 5_566
Na1 Na1 3.345(3) 5_565
Na1 Na2 3.3528(15) 8_454
Na1 Na2 3.3528(15) 3_454
Na1 Si1 3.4061(14) 4_556
Na1 Si1 3.4061(14) 7_556
Na2 F1 2.1131(13) .
Na2 O1 2.3014(17) .
Na2 O4 2.3247(19) 1_556
Na2 O5 2.4083(18) 7_556
Na2 O5 2.8598(19) 1_556
Na2 Si2 3.1584(11) 1_556
Na2 Si2 3.1903(12) 7_556
Na2 Si1 3.2466(12) .
Na2 Na1 3.3528(15) 3_546
Na2 Na2 3.396(2) 7_557
Na2 Si1 3.3986(12) 1_556
Na2 Na1 3.6108(17) 7_556
F1 Na2 2.1131(13) 6
F1 Na1 2.193(2) 3_546
F1 Na1 2.259(3) 7_556
Sn1 O1 2.0325(14) 2_556
Sn1 O1 2.0325(14) .
Sn1 O2 2.0357(15) 7_556
Sn1 O2 2.0357(15) 8_455
Sn1 O5 2.0566(16) 2
Sn1 O5 2.0566(16) 1_556
Sn1 Na1 3.5113(8) 5_566
Sn1 Na2 3.6341(10) 2_556
Si1 O1 1.6092(15) .
Si1 O2 1.6114(16) .
Si1 O3 1.6181(9) .
Si1 O4 1.6446(16) .
Si1 Na2 3.3986(12) 1_554
Si1 Na1 3.4061(14) 7_556
Si2 O5 1.6064(16) 2
Si2 O5 1.6064(16) .
Si2 O4 1.6306(16) 2
Si2 O4 1.6306(16) .
Si2 Na2 3.1584(11) 2_556
Si2 Na2 3.1584(11) 1_554
Si2 Na2 3.1903(12) 7_556
Si2 Na2 3.1903(12) 8_454
O2 Sn1 2.0357(15) 7_556
O2 Na1 2.4127(18) 7_556
O2 Na1 2.837(2) 3_545
O3 Si1 1.6181(9) 6
O4 Na2 2.3247(19) 1_554
O5 Sn1 2.0566(16) 1_554
O5 Na2 2.4083(18) 7_556
O5 Na2 2.8598(19) 1_554
